data_4071627
loop_
_publ_author_name
'Tredget, Cara S.'
'Clot, Eric'
'Mountford, Philip'

_publ_section_title
;
 Synthesis, DFT Studies, and Reactions of Scandium and Yttrium Dialkyl
 Cations Containing Neutralfac-N3andfac-S3Donor Ligands
;
_journal_issue 14
_journal_name_full Organometallics
_journal_page_first 3458
_journal_paper_doi 10.1021/om800279d
_journal_volume 27
_journal_year 2008
_chemical_compound_source
;
synthesis as described
;
_chemical_formula_moiety ' C18 H42 O S3 Sc Si2, C24 B F20 '
_chemical_formula_sum 'C42 H42 B F20 O S3 Sc Si2'
_chemical_formula_weight 1150.89
_chemical_name_systematic
; 
[Sc([9]aneS3)(CH2SiMe3)2(THF)][BArF4]
;
_space_group_IT_number 2
_symmetry_cell_setting triclinic
_symmetry_space_group_name_Hall '-P 1'
_symmetry_space_group_name_H-M 'P -1'
_atom_sites_solution_hydrogens geom
_atom_sites_solution_primary direct
_cell_angle_alpha 81.1573(8)
_cell_angle_beta 86.3644(9)
_cell_angle_gamma 86.7330(10)
_cell_formula_units_Z 2
_cell_length_a 10.7691(2)
_cell_length_b 12.7989(3)
_cell_length_c 17.9114(4)
_cell_measurement_reflns_used 42448
_cell_measurement_temperature 150
_cell_measurement_theta_max 28
_cell_measurement_theta_min 5
_cell_volume 2431.73(9)
_computing_cell_refinement
; 
KappaCCD software 'DENZO' (Otwinowski & Minor, 1996) 
;
_computing_data_collection
; 
KappaCCD software 'Collect' (Nonius, 2000) 
;
_computing_data_reduction
; 
KappaCCD software 'DENZO' (Otwinowski & Minor, 1996) 
;
_computing_publication_material
; 
CRYSTALS (Watkin et al, 2001) 
;
_computing_structure_refinement
; 
CRYSTALS (Watkin et al, 2001) 
;
_computing_structure_solution 'SIR92 (Giacovazzo et al, 1992)'
_diffrn_ambient_temperature 100
_diffrn_measured_fraction_theta_full 0.996
_diffrn_measured_fraction_theta_max 0.996
_diffrn_measurement_device_type
; 
Nonius KappaCCD 
;
_diffrn_radiation_monochromator graphite
_diffrn_radiation_type 'Mo K\a'
_diffrn_radiation_wavelength 0.71073
_diffrn_reflns_av_R_equivalents 0.043
_diffrn_reflns_limit_h_max 12
_diffrn_reflns_limit_h_min -13
_diffrn_reflns_limit_k_max 16
_diffrn_reflns_limit_k_min -16
_diffrn_reflns_limit_l_max 23
_diffrn_reflns_limit_l_min -23
_diffrn_reflns_number 42448
_diffrn_reflns_theta_full 27.493
_diffrn_reflns_theta_max 27.493
_diffrn_reflns_theta_min 5.101
_diffrn_standards_decay_% 0.00
_diffrn_standards_interval_count 0
_diffrn_standards_interval_time 0
_diffrn_standards_number 0
_exptl_absorpt_coefficient_mu 0.440
_exptl_absorpt_correction_T_max 0.95
_exptl_absorpt_correction_T_min 0.86
_exptl_absorpt_correction_type multi-scan
_exptl_absorpt_process_details
; 
 Denzo/Scalepack (Otwinowski & Minor, 1996) 
;
_exptl_crystal_colour ' colourless '
_exptl_crystal_density_diffrn 1.572
_exptl_crystal_description ' fragment '
_exptl_crystal_F_000 1168
_exptl_crystal_size_max 0.32
_exptl_crystal_size_mid 0.28
_exptl_crystal_size_min 0.12
_exptl_crystal_thermal_history
; 
The material was crystallised at ambient temperature. A suitable crystal 
was cooled to 100K at a rate of 120 K hr-1 for single-crystal X-ray 
diffraction analysis. 
;
_refine_diff_density_max 1.67
_refine_diff_density_min -1.47
_refine_ls_extinction_method None
_refine_ls_goodness_of_fit_ref 1.0843
_refine_ls_hydrogen_treatment noref
_refine_ls_matrix_type full
_refine_ls_number_parameters 631
_refine_ls_number_reflns 7733
_refine_ls_number_restraints 0
_refine_ls_R_factor_all 0.0779
_refine_ls_R_factor_gt 0.0514
_refine_ls_shift/su_max 0.002
_refine_ls_structure_factor_coef F
_refine_ls_weighting_details
;
 Method, part 1, Chebychev polynomial, (Watkin, 1994, Prince, 1982) 
 [weight] = 1.0/[A~0~*T~0~(x)+A~1~*T~1~(x) ... +A~n-1~]*T~n-1~(x)] 
 where A~i~ are the Chebychev coefficients listed below and x= Fcalc/Fmax 
 Method = Robust Weighting (Prince, 1982) 
 W = [weight] * [1-(deltaF/6*sigmaF)^2^]^2^ 
 A~i~ are: 
 1.54 0.974 1.06 
;
_refine_ls_weighting_scheme calc
_refine_ls_wR_factor_all 0.0752
_refine_ls_wR_factor_gt 0.0637
_refine_ls_wR_factor_ref 0.0637
_reflns_limit_h_max 13
_reflns_limit_h_min -13
_reflns_limit_k_max 16
_reflns_limit_k_min -16
_reflns_limit_l_max 23
_reflns_limit_l_min 0
_reflns_number_gt 7733
_reflns_number_total 11048
_reflns_threshold_expression I>3.00u(I)
_oxford_refine_ls_scale 0.4184(7)
_cod_data_source_file om800279d-file001.cif
_cod_data_source_block compound_15-BArF4
_cod_depositor_comments
;
The following automatic conversions were performed:

'_symmetry_cell_setting' value 'Triclinic' changed to 'triclinic'
according to /home/saulius/struct/CIF-dictionaries/cif_core.dic
dictionary named 'cif_core.dic' version 2.4.1 from 2010-06-29.

Automatic conversion script
Id: cif_fix_values 1715 2011-07-08 13:25:40Z adriana 
;
_cod_original_sg_symbol_H-M 'P -1 '
_cod_original_formula_sum ' C42 H42 B F20 O S3 Sc Si2 '
_cod_database_code 4071627

loop_
_symmetry_equiv_pos_as_xyz
x,y,z
-x,-y,-z

loop_
_atom_site_label
_atom_site_type_symbol
_atom_site_fract_x
_atom_site_fract_y
_atom_site_fract_z
_atom_site_U_iso_or_equiv
_atom_site_occupancy
_atom_site_adp_type
_atom_site_refinement_flags_posn
Sc1 Sc 0.30058(5) 0.19746(5) 0.65098(3) 0.0273 1.0000 Uani D
S1 S 0.15096(8) 0.05495(7) 0.74205(5) 0.0344 1.0000 Uani .
C1 C 0.2114(3) 0.0183(3) 0.83548(19) 0.0384 1.0000 Uani .
C2 C 0.2892(3) 0.1042(3) 0.85686(19) 0.0378 1.0000 Uani .
S2 S 0.41226(7) 0.14945(6) 0.78750(4) 0.0288 1.0000 Uani .
C3 C 0.5081(3) 0.0288(3) 0.78425(19) 0.0335 1.0000 Uani .
C4 C 0.5456(3) 0.0102(3) 0.70451(19) 0.0334 1.0000 Uani .
S3 S 0.41933(8) 0.00868(6) 0.64159(4) 0.0308 1.0000 Uani .
C5 C 0.3251(4) -0.0968(3) 0.6913(2) 0.0378 1.0000 Uani .
C6 C 0.1876(4) -0.0645(3) 0.6992(2) 0.0394 1.0000 Uani .
C7 C 0.4605(3) 0.2772(3) 0.5964(2) 0.0557 1.0000 Uani D
Si1 Si 0.62635(13) 0.27207(9) 0.54339(6) 0.0489 1.0000 Uani .
C8 C 0.7471(6) 0.2956(4) 0.6054(4) 0.0776 1.0000 Uani .
C9 C 0.6309(4) 0.3707(4) 0.4546(3) 0.0552 1.0000 Uani .
C10 C 0.6650(4) 0.1387(3) 0.5139(2) 0.0495 1.0000 Uani .
C11 C 0.1680(3) 0.1745(3) 0.56897(18) 0.0464 1.0000 Uani D
Si2 Si 0.16572(10) 0.24545(8) 0.46735(6) 0.0396 1.0000 Uani .
C12 C 0.3132(4) 0.2064(4) 0.4168(2) 0.0488 1.0000 Uani .
C13 C 0.0344(4) 0.2150(5) 0.4123(3) 0.0602 1.0000 Uani .
C14 C 0.1562(6) 0.3922(4) 0.4665(3) 0.0648 1.0000 Uani .
O1 O 0.2154(2) 0.32651(18) 0.70284(15) 0.0356 1.0000 Uani .
C15 C 0.0842(3) 0.3657(3) 0.6981(3) 0.0445 1.0000 Uani .
C16 C 0.0923(3) 0.4847(3) 0.6912(2) 0.0413 1.0000 Uani .
C17 C 0.1930(4) 0.4949(3) 0.7445(3) 0.0466 1.0000 Uani .
C18 C 0.2855(4) 0.4073(4) 0.7303(4) 0.0648 1.0000 Uani .
B1 B 0.2028(3) 0.2562(2) 0.09718(18) 0.0210 1.0000 Uani .
C19 C 0.1885(2) 0.1301(2) 0.13247(16) 0.0214 1.0000 Uani .
C20 C 0.1833(3) 0.0860(2) 0.20841(16) 0.0225 1.0000 Uani .
C21 C 0.1602(3) -0.0190(2) 0.23429(17) 0.0269 1.0000 Uani .
C22 C 0.1405(3) -0.0866(2) 0.18358(18) 0.0274 1.0000 Uani .
C23 C 0.1416(3) -0.0469(2) 0.10765(18) 0.0273 1.0000 Uani .
C24 C 0.1639(3) 0.0584(2) 0.08491(16) 0.0236 1.0000 Uani .
F1 F 0.20017(16) 0.14521(13) 0.26296(9) 0.0262 1.0000 Uani .
F2 F 0.15366(19) -0.05562(15) 0.30925(11) 0.0354 1.0000 Uani .
F3 F 0.1170(2) -0.18840(14) 0.20843(12) 0.0385 1.0000 Uani .
F4 F 0.11889(19) -0.10959(14) 0.05648(11) 0.0347 1.0000 Uani .
F5 F 0.16116(17) 0.09246(13) 0.00909(9) 0.0271 1.0000 Uani .
C25 C 0.3100(3) 0.2739(2) 0.02670(16) 0.0214 1.0000 Uani .
C26 C 0.4056(3) 0.2023(2) 0.00921(16) 0.0232 1.0000 Uani .
C27 C 0.4974(3) 0.2245(2) -0.04768(17) 0.0258 1.0000 Uani .
C28 C 0.4977(3) 0.3229(2) -0.09153(17) 0.0273 1.0000 Uani .
C29 C 0.4066(3) 0.3985(2) -0.07566(17) 0.0272 1.0000 Uani .
C30 C 0.3178(3) 0.3727(2) -0.01809(17) 0.0248 1.0000 Uani .
F6 F 0.41486(16) 0.10276(13) 0.04855(10) 0.0265 1.0000 Uani .
F7 F 0.58675(16) 0.15081(14) -0.06073(11) 0.0309 1.0000 Uani .
F8 F 0.58513(18) 0.34551(16) -0.14718(11) 0.0363 1.0000 Uani .
F9 F 0.40549(19) 0.49586(14) -0.11796(11) 0.0360 1.0000 Uani .
F10 F 0.23219(17) 0.45130(13) -0.00519(10) 0.0290 1.0000 Uani .
C31 C 0.0586(3) 0.2888(2) 0.07132(16) 0.0228 1.0000 Uani .
C32 C 0.0151(3) 0.3059(2) -0.00148(17) 0.0245 1.0000 Uani .
C33 C -0.1097(3) 0.3195(2) -0.01675(17) 0.0275 1.0000 Uani .
C34 C -0.1990(3) 0.3139(2) 0.04162(19) 0.0291 1.0000 Uani .
C35 C -0.1625(3) 0.2964(2) 0.11485(18) 0.0266 1.0000 Uani .
C36 C -0.0374(3) 0.2845(2) 0.12772(16) 0.0221 1.0000 Uani .
F11 F 0.09528(17) 0.30716(14) -0.06311(10) 0.0291 1.0000 Uani .
F12 F -0.14452(19) 0.33379(14) -0.08841(11) 0.0342 1.0000 Uani .
F13 F -0.32127(17) 0.32534(15) 0.02813(13) 0.0376 1.0000 Uani .
F14 F -0.24904(16) 0.28835(15) 0.17331(11) 0.0330 1.0000 Uani .
F15 F -0.00884(15) 0.26548(13) 0.20175(9) 0.0259 1.0000 Uani .
C37 C 0.2521(3) 0.3282(2) 0.15726(15) 0.0209 1.0000 Uani .
C38 C 0.1972(3) 0.4222(2) 0.17632(16) 0.0218 1.0000 Uani .
C39 C 0.2490(3) 0.4820(2) 0.22366(16) 0.0231 1.0000 Uani .
C40 C 0.3616(3) 0.4497(2) 0.25382(16) 0.0245 1.0000 Uani .
C41 C 0.4208(3) 0.3576(2) 0.23568(17) 0.0246 1.0000 Uani .
C42 C 0.3663(3) 0.3008(2) 0.18910(16) 0.0227 1.0000 Uani .
F16 F 0.08706(15) 0.46113(13) 0.14900(10) 0.0257 1.0000 Uani .
F17 F 0.19035(17) 0.57217(13) 0.24025(10) 0.0294 1.0000 Uani .
F18 F 0.41372(18) 0.50706(15) 0.29955(11) 0.0329 1.0000 Uani .
F19 F 0.53164(16) 0.32525(15) 0.26519(11) 0.0309 1.0000 Uani .
F20 F 0.43005(15) 0.21068(13) 0.17454(10) 0.0263 1.0000 Uani .
H11 H 0.1398 0.0059 0.8736 0.0459 1.0000 Uiso .
H12 H 0.2647 -0.0484 0.8361 0.0459 1.0000 Uiso .
H21 H 0.3283 0.0755 0.9054 0.0457 1.0000 Uiso .
H22 H 0.2320 0.1664 0.8644 0.0457 1.0000 Uiso .
H31 H 0.5851 0.0334 0.8116 0.0393 1.0000 Uiso .
H32 H 0.4600 -0.0324 0.8101 0.0393 1.0000 Uiso .
H41 H 0.5927 -0.0599 0.7078 0.0398 1.0000 Uiso .
H42 H 0.6016 0.0675 0.6813 0.0398 1.0000 Uiso .
H51 H 0.3562 -0.1185 0.7431 0.0457 1.0000 Uiso .
H52 H 0.3345 -0.1583 0.6628 0.0457 1.0000 Uiso .
H61 H 0.1445 -0.1242 0.7311 0.0480 1.0000 Uiso .
H62 H 0.1546 -0.0524 0.6475 0.0480 1.0000 Uiso .
H71 H 0.4779 0.3112 0.6404 0.0688 1.0000 Uiso .
H72 H 0.4126 0.3257 0.5594 0.0688 1.0000 Uiso .
H81 H 0.7431 0.2422 0.6524 0.0981 1.0000 Uiso .
H82 H 0.7335 0.3684 0.6191 0.0981 1.0000 Uiso .
H83 H 0.8308 0.2891 0.5785 0.0981 1.0000 Uiso .
H91 H 0.5643 0.3565 0.4216 0.0642 1.0000 Uiso .
H92 H 0.6168 0.4438 0.4677 0.0642 1.0000 Uiso .
H93 H 0.7141 0.3645 0.4271 0.0642 1.0000 Uiso .
H101 H 0.6008 0.1230 0.4798 0.0598 1.0000 Uiso .
H102 H 0.6660 0.0834 0.5598 0.0598 1.0000 Uiso .
H103 H 0.7488 0.1391 0.4865 0.0598 1.0000 Uiso .
H111 H 0.0811 0.1906 0.5909 0.0527 1.0000 Uiso .
H112 H 0.1733 0.0967 0.5630 0.0527 1.0000 Uiso .
H121 H 0.3156 0.2436 0.3634 0.0597 1.0000 Uiso .
H122 H 0.3858 0.2265 0.4429 0.0597 1.0000 Uiso .
H123 H 0.3178 0.1281 0.4169 0.0597 1.0000 Uiso .
H131 H 0.0414 0.2560 0.3601 0.0741 1.0000 Uiso .
H132 H -0.0466 0.2353 0.4381 0.0741 1.0000 Uiso .
H133 H 0.0379 0.1376 0.4093 0.0741 1.0000 Uiso .
H141 H 0.1566 0.4289 0.4130 0.0778 1.0000 Uiso .
H142 H 0.2294 0.4132 0.4915 0.0778 1.0000 Uiso .
H143 H 0.0775 0.4128 0.4944 0.0778 1.0000 Uiso .
H151 H 0.0337 0.3373 0.7448 0.0536 1.0000 Uiso .
H152 H 0.0472 0.3459 0.6528 0.0536 1.0000 Uiso .
H161 H 0.0115 0.5188 0.7077 0.0484 1.0000 Uiso .
H162 H 0.1169 0.5165 0.6382 0.0484 1.0000 Uiso .
H171 H 0.1593 0.4846 0.7983 0.0571 1.0000 Uiso .
H172 H 0.2309 0.5653 0.7321 0.0571 1.0000 Uiso .
H181 H 0.3255 0.3765 0.7782 0.0821 1.0000 Uiso .
H182 H 0.3511 0.4345 0.6912 0.0821 1.0000 Uiso .

loop_
_atom_site_aniso_label
_atom_site_aniso_U_11
_atom_site_aniso_U_22
_atom_site_aniso_U_33
_atom_site_aniso_U_23
_atom_site_aniso_U_13
_atom_site_aniso_U_12
Sc1 0.0271(3) 0.0263(3) 0.0281(3) -0.0048(2) -0.0014(2) 0.0030(2)
S1 0.0271(4) 0.0436(4) 0.0324(4) -0.0053(3) 0.0009(3) -0.0055(3)
C1 0.0310(17) 0.058(2) 0.0255(16) -0.0038(14) 0.0037(13) -0.0083(15)
C2 0.0325(17) 0.053(2) 0.0294(16) -0.0129(15) 0.0050(13) -0.0019(15)
S2 0.0261(4) 0.0327(4) 0.0281(4) -0.0085(3) -0.0001(3) 0.0020(3)
C3 0.0283(16) 0.0356(17) 0.0345(17) -0.0020(13) -0.0015(13) 0.0069(13)
C4 0.0296(16) 0.0343(16) 0.0353(17) -0.0063(13) 0.0005(13) 0.0086(13)
S3 0.0361(4) 0.0288(4) 0.0271(4) -0.0064(3) 0.0022(3) 0.0042(3)
C5 0.052(2) 0.0282(16) 0.0336(17) -0.0053(13) -0.0029(15) -0.0039(14)
C6 0.051(2) 0.0334(17) 0.0353(17) -0.0029(13) -0.0081(15) -0.0112(15)
C7 0.053(2) 0.066(3) 0.053(2) -0.030(2) -0.017(2) 0.026(2)
Si1 0.0772(8) 0.0372(5) 0.0335(5) -0.0055(4) -0.0135(5) -0.0017(5)
C8 0.088(4) 0.059(3) 0.095(4) -0.034(3) -0.047(3) 0.017(3)
C9 0.058(3) 0.057(3) 0.045(2) 0.0106(19) -0.0011(19) -0.011(2)
C10 0.064(3) 0.046(2) 0.039(2) -0.0133(16) 0.0129(18) -0.0097(19)
C11 0.053(2) 0.0351(18) 0.046(2) 0.0016(15) 0.0115(17) 0.0035(16)
Si2 0.0434(6) 0.0372(5) 0.0380(5) -0.0061(4) -0.0015(4) -0.0003(4)
C12 0.045(2) 0.065(3) 0.039(2) -0.0180(18) 0.0035(16) -0.0106(18)
C13 0.042(2) 0.087(3) 0.056(3) -0.024(2) -0.0088(19) -0.002(2)
C14 0.098(4) 0.038(2) 0.059(3) -0.0040(19) -0.015(3) 0.003(2)
O1 0.0250(11) 0.0316(12) 0.0522(14) -0.0148(10) -0.0042(10) 0.0059(9)
C15 0.0244(16) 0.0345(18) 0.075(3) -0.0119(17) -0.0027(16) 0.0043(13)
C16 0.0341(18) 0.0323(17) 0.054(2) -0.0021(15) 0.0054(16) 0.0037(14)
C17 0.050(2) 0.0339(18) 0.059(2) -0.0178(17) -0.0030(18) 0.0029(16)
C18 0.046(2) 0.046(2) 0.113(4) -0.042(3) -0.030(3) 0.0111(19)
B1 0.0228(15) 0.0167(13) 0.0235(14) -0.0024(11) -0.0022(12) -0.0004(11)
C19 0.0177(12) 0.0196(12) 0.0271(14) -0.0047(10) 0.0005(10) -0.0007(10)
C20 0.0198(13) 0.0231(13) 0.0253(13) -0.0065(10) -0.0006(10) 0.0002(10)
C21 0.0225(14) 0.0271(14) 0.0287(14) 0.0027(11) -0.0008(11) 0.0001(11)
C22 0.0253(14) 0.0166(12) 0.0389(16) -0.0003(11) 0.0006(12) -0.0028(10)
C23 0.0259(15) 0.0227(14) 0.0353(16) -0.0100(12) -0.0013(12) -0.0035(11)
C24 0.0203(13) 0.0232(13) 0.0264(14) -0.0030(11) 0.0008(11) 0.0015(10)
F1 0.0280(9) 0.0290(9) 0.0222(8) -0.0046(6) -0.0017(7) -0.0043(7)
F2 0.0404(11) 0.0345(10) 0.0286(9) 0.0064(7) -0.0034(8) -0.0077(8)
F3 0.0469(12) 0.0205(9) 0.0466(11) 0.0018(8) -0.0021(9) -0.0076(8)
F4 0.0429(11) 0.0214(8) 0.0424(11) -0.0116(7) -0.0006(8) -0.0066(8)
F5 0.0336(9) 0.0253(8) 0.0231(8) -0.0061(6) 0.0000(7) -0.0033(7)
C25 0.0202(13) 0.0194(12) 0.0255(13) -0.0061(10) -0.0001(10) -0.0019(10)
C26 0.0233(14) 0.0209(13) 0.0261(13) -0.0036(10) -0.0035(11) -0.0036(10)
C27 0.0203(13) 0.0291(14) 0.0290(14) -0.0087(11) 0.0009(11) -0.0006(11)
C28 0.0237(14) 0.0313(15) 0.0274(14) -0.0060(12) 0.0039(11) -0.0080(11)
C29 0.0303(15) 0.0227(13) 0.0280(15) 0.0002(11) -0.0022(12) -0.0066(11)
C30 0.0264(14) 0.0214(13) 0.0272(14) -0.0066(11) -0.0005(11) -0.0001(11)
F6 0.0257(8) 0.0208(8) 0.0312(9) -0.0011(7) 0.0020(7) 0.0017(6)
F7 0.0223(8) 0.0336(9) 0.0360(10) -0.0071(7) 0.0047(7) 0.0031(7)
F8 0.0311(10) 0.0419(11) 0.0341(10) -0.0022(8) 0.0101(8) -0.0086(8)
F9 0.0409(11) 0.0259(9) 0.0377(10) 0.0048(8) 0.0060(8) -0.0070(8)
F10 0.0307(9) 0.0196(8) 0.0352(9) -0.0023(7) 0.0032(7) 0.0022(7)
C31 0.0250(14) 0.0182(12) 0.0259(14) -0.0060(10) -0.0027(11) 0.0005(10)
C32 0.0288(15) 0.0182(12) 0.0266(14) -0.0046(10) 0.0006(11) -0.0006(10)
C33 0.0354(16) 0.0176(13) 0.0311(15) -0.0052(11) -0.0117(12) 0.0001(11)
C34 0.0249(15) 0.0208(13) 0.0431(17) -0.0064(12) -0.0104(13) 0.0000(11)
C35 0.0219(14) 0.0206(13) 0.0381(16) -0.0080(11) 0.0000(12) -0.0016(10)
C36 0.0234(13) 0.0183(12) 0.0251(13) -0.0035(10) -0.0042(11) 0.0003(10)
F11 0.0338(9) 0.0301(9) 0.0233(8) -0.0042(7) -0.0022(7) -0.0009(7)
F12 0.0428(11) 0.0286(9) 0.0328(10) -0.0042(7) -0.0184(8) 0.0010(8)
F13 0.0230(9) 0.0348(10) 0.0578(13) -0.0109(9) -0.0162(8) 0.0023(7)
F14 0.0202(8) 0.0354(10) 0.0436(11) -0.0083(8) 0.0029(7) -0.0015(7)
F15 0.0235(8) 0.0297(9) 0.0243(8) -0.0038(7) -0.0005(6) -0.0010(7)
C37 0.0204(13) 0.0194(12) 0.0227(13) -0.0024(10) -0.0003(10) -0.0034(10)
C38 0.0178(12) 0.0212(12) 0.0260(13) -0.0035(10) -0.0007(10) 0.0005(10)
C39 0.0223(13) 0.0214(13) 0.0254(13) -0.0055(10) 0.0040(11) -0.0016(10)
C40 0.0234(14) 0.0261(14) 0.0257(14) -0.0077(11) 0.0005(11) -0.0070(11)
C41 0.0176(13) 0.0299(14) 0.0254(14) -0.0020(11) 0.0001(10) -0.0003(11)
C42 0.0234(13) 0.0200(12) 0.0240(13) -0.0039(10) 0.0035(10) 0.0011(10)
F16 0.0207(8) 0.0226(8) 0.0350(9) -0.0081(7) -0.0043(7) 0.0022(6)
F17 0.0300(9) 0.0243(8) 0.0367(10) -0.0142(7) -0.0027(7) 0.0024(7)
F18 0.0321(9) 0.0356(10) 0.0356(10) -0.0161(8) -0.0076(8) -0.0046(8)
F19 0.0218(8) 0.0358(10) 0.0361(10) -0.0074(8) -0.0073(7) 0.0013(7)
F20 0.0233(8) 0.0230(8) 0.0332(9) -0.0071(7) -0.0041(7) 0.0038(6)

loop_
_atom_type_symbol
_atom_type_scat_dispersion_real
_atom_type_scat_dispersion_imag
_atom_type_scat_Cromer_Mann_a1
_atom_type_scat_Cromer_Mann_b1
_atom_type_scat_Cromer_Mann_a2
_atom_type_scat_Cromer_Mann_b2
_atom_type_scat_Cromer_Mann_a3
_atom_type_scat_Cromer_Mann_b3
_atom_type_scat_Cromer_Mann_a4
_atom_type_scat_Cromer_Mann_b4
_atom_type_scat_Cromer_Mann_c
_atom_type_scat_source
'C   ' 0.0033 0.0016 2.3100 20.8439 1.0200 10.2075 1.5886 0.5687 0.8650 51.6512 0.2156 International_Tables_Vol_IV_Table_2.2B
'H   ' 0.0000 0.0000 0.4930 10.5109 0.3229 26.1257 0.1402 3.1424 0.0408 57.7998 0.0030 International_Tables_Vol_IV_Table_2.2B
'B   ' 0.0013 0.0007 2.0545 23.2185 1.3326 1.0210 1.0979 60.3498 0.7068 0.1403 -0.1932 International_Tables_Vol_IV_Table_2.2B
'F   ' 0.0171 0.0103 3.5392 10.2825 2.6412 4.2944 1.5170 0.2615 1.0243 26.1476 0.2776 International_Tables_Vol_IV_Table_2.2B
'O   ' 0.0106 0.0060 3.0485 13.2771 2.2868 5.7011 1.5463 0.3239 0.8670 32.9089 0.2508 International_Tables_Vol_IV_Table_2.2B
'S   ' 0.1246 0.1234 6.9053 1.4679 5.2034 22.2151 1.4379 0.2536 1.5863 56.1720 0.8669 International_Tables_Vol_IV_Table_2.2B
'Sc  ' 0.2519 0.3716 9.1890 9.0213 7.3679 0.5729 1.6409 136.1080 1.4680 51.3531 1.3329 International_Tables_Vol_IV_Table_2.2B
'Si  ' 0.0817 0.0704 6.2915 2.4386 3.0353 32.3337 1.9891 0.6785 1.5410 81.6937 1.1407 International_Tables_Vol_IV_Table_2.2B

loop_
_geom_angle_atom_site_label_1
_geom_angle_atom_site_label_2
_geom_angle_atom_site_label_3
_geom_angle
_geom_angle_publ_flag
S1 Sc1 S2 73.77(3) yes
S1 Sc1 S3 76.41(3) yes
S2 Sc1 S3 76.83(3) yes
S1 Sc1 C7 162.62(11) yes
S2 Sc1 C7 92.58(11) yes
S3 Sc1 C7 90.23(11) yes
S1 Sc1 C11 80.85(10) yes
S2 Sc1 C11 154.09(10) yes
S3 Sc1 C11 92.39(10) yes
C7 Sc1 C11 111.19(15) yes
S1 Sc1 O1 91.07(7) yes
S2 Sc1 O1 82.65(7) yes
S3 Sc1 O1 158.24(8) yes
C7 Sc1 O1 97.92(13) yes
C11 Sc1 O1 103.26(12) yes
Sc1 S1 C1 111.20(12) yes
Sc1 S1 C6 100.82(12) yes
C1 S1 C6 102.28(17) yes
S1 C1 C2 112.2(3) yes
S1 C1 H11 108.8 no
C2 C1 H11 108.8 no
S1 C1 H12 108.8 no
C2 C1 H12 108.8 no
H11 C1 H12 109.4 no
C1 C2 S2 115.0(2) yes
C1 C2 H21 108.1 no
S2 C2 H21 108.0 no
C1 C2 H22 108.0 no
S2 C2 H22 108.0 no
H21 C2 H22 109.5 no
C2 S2 Sc1 105.75(12) yes
C2 S2 C3 101.67(17) yes
Sc1 S2 C3 107.25(11) yes
S2 C3 C4 112.9(2) yes
S2 C3 H31 108.6 no
C4 C3 H31 108.6 no
S2 C3 H32 108.6 no
C4 C3 H32 108.6 no
H31 C3 H32 109.5 no
C3 C4 S3 116.4(2) yes
C3 C4 H41 107.7 no
S3 C4 H41 107.8 no
C3 C4 H42 107.7 no
S3 C4 H42 107.8 no
H41 C4 H42 109.5 no
Sc1 S3 C4 101.46(11) yes
Sc1 S3 C5 109.58(12) yes
C4 S3 C5 102.78(16) yes
S3 C5 C6 113.3(2) yes
S3 C5 H51 108.6 no
C6 C5 H51 108.5 no
S3 C5 H52 108.5 no
C6 C5 H52 108.4 no
H51 C5 H52 109.5 no
C5 C6 S1 115.5(3) yes
C5 C6 H61 107.9 no
S1 C6 H61 107.9 no
C5 C6 H62 107.9 no
S1 C6 H62 107.9 no
H61 C6 H62 109.5 no
Sc1 C7 Si1 150.1(2) yes
Sc1 C7 H71 95.0 no
Si1 C7 H71 101.6 no
Sc1 C7 H72 95.1 no
Si1 C7 H72 101.7 no
H71 C7 H72 111.5 no
C7 Si1 C8 110.6(3) yes
C7 Si1 C9 110.5(2) yes
C8 Si1 C9 110.7(3) yes
C7 Si1 C10 111.38(18) yes
C8 Si1 C10 107.0(2) yes
C9 Si1 C10 106.5(2) yes
Si1 C8 H81 109.5 no
Si1 C8 H82 109.5 no
H81 C8 H82 109.4 no
Si1 C8 H83 109.5 no
H81 C8 H83 109.5 no
H82 C8 H83 109.4 no
Si1 C9 H91 109.5 no
Si1 C9 H92 109.5 no
H91 C9 H92 109.5 no
Si1 C9 H93 109.4 no
H91 C9 H93 109.4 no
H92 C9 H93 109.5 no
Si1 C10 H101 109.4 no
Si1 C10 H102 109.4 no
H101 C10 H102 109.6 no
Si1 C10 H103 109.4 no
H101 C10 H103 109.5 no
H102 C10 H103 109.5 no
Sc1 C11 Si2 125.56(18) yes
Sc1 C11 H111 108.0 no
Si2 C11 H111 103.5 no
Sc1 C11 H112 108.0 no
Si2 C11 H112 103.4 no
H111 C11 H112 107.2 no
C11 Si2 C12 107.57(18) yes
C11 Si2 C13 115.6(2) yes
C12 Si2 C13 107.5(2) yes
C11 Si2 C14 109.88(19) yes
C12 Si2 C14 109.6(2) yes
C13 Si2 C14 106.6(2) yes
Si2 C12 H121 109.5 no
Si2 C12 H122 109.5 no
H121 C12 H122 109.4 no
Si2 C12 H123 109.5 no
H121 C12 H123 109.5 no
H122 C12 H123 109.4 no
Si2 C13 H131 109.4 no
Si2 C13 H132 109.4 no
H131 C13 H132 109.4 no
Si2 C13 H133 109.5 no
H131 C13 H133 109.5 no
H132 C13 H133 109.5 no
Si2 C14 H141 109.4 no
Si2 C14 H142 109.5 no
H141 C14 H142 109.5 no
Si2 C14 H143 109.4 no
H141 C14 H143 109.5 no
H142 C14 H143 109.5 no
Sc1 O1 C15 125.9(2) yes
Sc1 O1 C18 124.1(2) yes
C15 O1 C18 108.1(3) yes
O1 C15 C16 103.2(3) yes
O1 C15 H151 110.9 no
C16 C15 H151 111.0 no
O1 C15 H152 111.0 no
C16 C15 H152 111.1 no
H151 C15 H152 109.6 no
C15 C16 C17 102.3(3) yes
C15 C16 H161 111.2 no
C17 C16 H161 111.2 no
C15 C16 H162 111.2 no
C17 C16 H162 111.2 no
H161 C16 H162 109.5 no
C16 C17 C18 102.8(3) yes
C16 C17 H171 111.0 no
C18 C17 H171 111.0 no
C16 C17 H172 111.1 no
C18 C17 H172 111.1 no
H171 C17 H172 109.6 no
C17 C18 O1 106.5(3) yes
C17 C18 H181 110.2 no
O1 C18 H181 110.3 no
C17 C18 H182 110.2 no
O1 C18 H182 110.3 no
H181 C18 H182 109.5 no
C19 B1 C25 112.7(2) yes
C19 B1 C31 100.3(2) yes
C25 B1 C31 113.9(2) yes
C19 B1 C37 114.1(2) yes
C25 B1 C37 102.1(2) yes
C31 B1 C37 114.3(2) yes
B1 C19 C20 127.0(2) yes
B1 C19 C24 119.6(2) yes
C20 C19 C24 112.9(2) yes
C19 C20 C21 123.9(3) yes
C19 C20 F1 121.1(2) yes
C21 C20 F1 115.1(2) yes
C20 C21 C22 120.1(3) yes
C20 C21 F2 120.5(3) yes
C22 C21 F2 119.4(3) yes
C21 C22 C23 118.7(3) yes
C21 C22 F3 120.3(3) yes
C23 C22 F3 120.9(3) yes
C22 C23 C24 118.9(3) yes
C22 C23 F4 120.6(3) yes
C24 C23 F4 120.5(3) yes
C19 C24 C23 125.5(3) yes
C19 C24 F5 119.0(2) yes
C23 C24 F5 115.5(3) yes
B1 C25 C26 127.2(2) yes
B1 C25 C30 119.7(2) yes
C26 C25 C30 112.8(3) yes
C25 C26 C27 124.3(3) yes
C25 C26 F6 121.0(2) yes
C27 C26 F6 114.7(2) yes
C26 C27 C28 120.0(3) yes
C26 C27 F7 120.5(3) yes
C28 C27 F7 119.5(3) yes
C27 C28 C29 118.4(3) yes
C27 C28 F8 120.8(3) yes
C29 C28 F8 120.8(3) yes
C28 C29 C30 119.4(3) yes
C28 C29 F9 119.3(3) yes
C30 C29 F9 121.2(3) yes
C25 C30 C29 125.0(3) yes
C25 C30 F10 118.9(2) yes
C29 C30 F10 116.1(3) yes
B1 C31 C32 128.3(3) yes
B1 C31 C36 118.2(2) yes
C32 C31 C36 112.9(3) yes
C31 C32 C33 123.9(3) yes
C31 C32 F11 120.8(3) yes
C33 C32 F11 115.2(3) yes
C32 C33 C34 120.0(3) yes
C32 C33 F12 120.5(3) yes
C34 C33 F12 119.5(3) yes
C33 C34 C35 119.1(3) yes
C33 C34 F13 121.0(3) yes
C35 C34 F13 119.9(3) yes
C34 C35 C36 119.2(3) yes
C34 C35 F14 120.1(3) yes
C36 C35 F14 120.7(3) yes
C31 C36 C35 124.9(3) yes
C31 C36 F15 119.3(2) yes
C35 C36 F15 115.7(3) yes
B1 C37 C38 127.2(2) yes
B1 C37 C42 119.3(2) yes
C38 C37 C42 113.3(2) yes
C37 C38 C39 123.7(3) yes
C37 C38 F16 120.8(2) yes
C39 C38 F16 115.5(2) yes
C38 C39 C40 119.9(3) yes
C38 C39 F17 120.6(3) yes
C40 C39 F17 119.4(2) yes
C39 C40 C41 118.6(3) yes
C39 C40 F18 120.7(3) yes
C41 C40 F18 120.7(3) yes
C40 C41 C42 119.6(3) yes
C40 C41 F19 118.9(3) yes
C42 C41 F19 121.5(3) yes
C37 C42 C41 124.9(3) yes
C37 C42 F20 119.2(2) yes
C41 C42 F20 115.9(2) yes

loop_
_geom_bond_atom_site_label_1
_geom_bond_atom_site_label_2
_geom_bond_distance
_geom_bond_publ_flag
Sc1 S1 2.7696(10) yes
Sc1 S2 2.7623(10) yes
Sc1 S3 2.6920(9) yes
Sc1 C7 2.154(2) yes
Sc1 C11 2.175(2) yes
Sc1 O1 2.150(2) yes
S1 C1 1.818(4) yes
S1 C6 1.826(4) yes
C1 C2 1.527(5) yes
C1 H11 1.000 no
C1 H12 1.001 no
C2 S2 1.815(4) yes
C2 H21 1.000 no
C2 H22 1.000 no
S2 C3 1.814(3) yes
C3 C4 1.510(5) yes
C3 H31 0.999 no
C3 H32 1.000 no
C4 S3 1.823(4) yes
C4 H41 1.000 no
C4 H42 1.000 no
S3 C5 1.822(4) yes
C5 C6 1.518(6) yes
C5 H51 0.999 no
C5 H52 1.000 no
C6 H61 1.000 no
C6 H62 1.000 no
C7 Si1 1.972(3) yes
C7 H71 0.990 no
C7 H72 0.986 no
Si1 C8 1.829(5) yes
Si1 C9 1.872(4) yes
Si1 C10 1.880(4) yes
C8 H81 1.000 no
C8 H82 1.001 no
C8 H83 1.000 no
C9 H91 1.000 no
C9 H92 0.999 no
C9 H93 1.000 no
C10 H101 0.999 no
C10 H102 0.999 no
C10 H103 1.000 no
C11 Si2 1.906(3) yes
C11 H111 1.014 no
C11 H112 1.015 no
Si2 C12 1.860(4) yes
Si2 C13 1.866(5) yes
Si2 C14 1.873(5) yes
C12 H121 1.000 no
C12 H122 1.001 no
C12 H123 1.000 no
C13 H131 1.000 no
C13 H132 1.000 no
C13 H133 0.999 no
C14 H141 1.000 no
C14 H142 1.000 no
C14 H143 1.000 no
O1 C15 1.475(4) yes
O1 C18 1.474(5) yes
C15 C16 1.516(5) yes
C15 H151 1.000 no
C15 H152 0.998 no
C16 C17 1.513(6) yes
C16 H161 1.000 no
C16 H162 1.000 no
C17 C18 1.498(5) yes
C17 H171 1.000 no
C17 H172 0.999 no
C18 H181 1.000 no
C18 H182 1.000 no
B1 C19 1.652(4) yes
B1 C25 1.654(4) yes
B1 C31 1.661(4) yes
B1 C37 1.650(4) yes
C19 C20 1.389(4) yes
C19 C24 1.391(4) yes
C20 C21 1.384(4) yes
C20 F1 1.352(3) yes
C21 C22 1.381(4) yes
C21 F2 1.351(3) yes
C22 C23 1.376(4) yes
C22 F3 1.343(3) yes
C23 C24 1.377(4) yes
C23 F4 1.349(3) yes
C24 F5 1.363(3) yes
C25 C26 1.392(4) yes
C25 C30 1.394(4) yes
C26 C27 1.382(4) yes
C26 F6 1.359(3) yes
C27 C28 1.378(4) yes
C27 F7 1.344(3) yes
C28 C29 1.385(4) yes
C28 F8 1.337(3) yes
C29 C30 1.376(4) yes
C29 F9 1.355(3) yes
C30 F10 1.362(3) yes
C31 C32 1.395(4) yes
C31 C36 1.396(4) yes
C32 C33 1.385(4) yes
C32 F11 1.356(3) yes
C33 C34 1.371(5) yes
C33 F12 1.343(3) yes
C34 C35 1.375(5) yes
C34 F13 1.350(3) yes
C35 C36 1.377(4) yes
C35 F14 1.353(4) yes
C36 F15 1.362(3) yes
C37 C38 1.391(4) yes
C37 C42 1.392(4) yes
C38 C39 1.387(4) yes
C38 F16 1.351(3) yes
C39 C40 1.375(4) yes
C39 F17 1.348(3) yes
C40 C41 1.381(4) yes
C40 F18 1.347(3) yes
C41 C42 1.366(4) yes
C41 F19 1.353(3) yes
C42 F20 1.360(3) yes
